data_4340688
loop_
_publ_author_name
'Wang, Lei'
'Li, Yan-An'
'Yang, Fan'
'Liu, Qi-Kui'
'Ma, Jian-Ping'
'Dong, Yu-Bin'

_publ_section_title
;
 Cd(II)-MOF: Adsorption, Separation, and Guest-Dependent Luminescence for
 Monohalobenzenes.
;
_journal_issue 17
_journal_name_full 'Inorganic chemistry'
_journal_page_first 9087
_journal_page_last 9094
_journal_paper_doi 10.1021/ic501100p
_journal_volume 53
_journal_year 2014
_chemical_formula_sum 'C68 H59 Cd Cl N4 O10 S2'
_chemical_formula_weight 1304.16
_chemical_name_systematic
; 
 ? 
;
_space_group_IT_number 15
_symmetry_cell_setting monoclinic
_symmetry_space_group_name_Hall '-C 2yc'
_symmetry_space_group_name_H-M 'C 1 2/c 1'
_atom_sites_solution_hydrogens geom
_atom_sites_solution_primary direct
_atom_sites_solution_secondary difmap
_audit_creation_method SHELXL-97
_cell_angle_alpha 90.00
_cell_angle_beta 107.342(2)
_cell_angle_gamma 90.00
_cell_formula_units_Z 4
_cell_length_a 28.5373(7)
_cell_length_b 13.5012(3)
_cell_length_c 18.2192(4)
_cell_measurement_reflns_used 8232
_cell_measurement_temperature 119.97(13)
_cell_measurement_theta_max 29.0340
_cell_measurement_theta_min 3.2020
_cell_volume 6700.5(3)
_computing_cell_refinement 'Bruker FRAMBO'
_computing_data_collection 'Bruker FRAMBO'
_computing_data_reduction 'Bruker SAINT'
_computing_molecular_graphics 'Bruker SHELXTL'
_computing_publication_material 'Bruker SHELXTL'
_computing_structure_refinement 'SHELXL-97 (Sheldrick, 1997)'
_computing_structure_solution 'SHELXS-97 (Sheldrick, 1990)'
_diffrn_ambient_temperature 119.97(13)
_diffrn_measured_fraction_theta_full 0.998
_diffrn_measured_fraction_theta_max 0.998
_diffrn_measurement_device_type 'multiwire proportional'
_diffrn_measurement_method 'phi and omega scans'
_diffrn_radiation_monochromator graphite
_diffrn_radiation_source 'fine-focus sealed tube'
_diffrn_radiation_type MoK\a
_diffrn_radiation_wavelength 0.71073
_diffrn_reflns_av_R_equivalents 0.0332
_diffrn_reflns_av_sigmaI/netI 0.0385
_diffrn_reflns_limit_h_max 33
_diffrn_reflns_limit_h_min -33
_diffrn_reflns_limit_k_max 16
_diffrn_reflns_limit_k_min -15
_diffrn_reflns_limit_l_max 21
_diffrn_reflns_limit_l_min -21
_diffrn_reflns_number 19114
_diffrn_reflns_theta_full 25.02
_diffrn_reflns_theta_max 25.02
_diffrn_reflns_theta_min 2.99
_exptl_absorpt_coefficient_mu 0.486
_exptl_absorpt_correction_T_max 0.8881
_exptl_absorpt_correction_T_min 0.8368
_exptl_absorpt_correction_type multi-scan
_exptl_absorpt_process_details sadabs
_exptl_crystal_density_diffrn 1.293
_exptl_crystal_density_method 'not measured'
_exptl_crystal_F_000 2688
_exptl_crystal_size_max 0.38
_exptl_crystal_size_mid 0.26
_exptl_crystal_size_min 0.25
_refine_diff_density_max 1.872
_refine_diff_density_min -0.681
_refine_diff_density_rms 0.122
_refine_ls_extinction_method none
_refine_ls_goodness_of_fit_ref 1.130
_refine_ls_hydrogen_treatment mixed
_refine_ls_matrix_type full
_refine_ls_number_parameters 534
_refine_ls_number_reflns 5907
_refine_ls_number_restraints 0
_refine_ls_restrained_S_all 1.130
_refine_ls_R_factor_all 0.0679
_refine_ls_R_factor_gt 0.0541
_refine_ls_shift/su_max 0.001
_refine_ls_shift/su_mean 0.000
_refine_ls_structure_factor_coef Fsqd
_refine_ls_weighting_details 'calc w=1/[\s^2^(Fo^2^)+(0.0869P)^2^+42.3007P] where P=(Fo^2^+2Fc^2^)/3'
_refine_ls_weighting_scheme calc
_refine_ls_wR_factor_gt 0.1634
_refine_ls_wR_factor_ref 0.1769
_reflns_number_gt 4795
_reflns_number_total 5907
_reflns_threshold_expression >2sigma(I)
_cod_data_source_file ic501100p_si_003.cif
_cod_data_source_block 3
_cod_depositor_comments
;
The following automatic conversions were performed:

'_symmetry_cell_setting' value 'Monoclinic' changed to 'monoclinic'
according to
/usr/data/users/saulius/crontab/automatic-downloads/rss-feeds/ACS/lib/dictionaries/cif_core.dic
dictionary named 'cif_core.dic' version 2.4.2 from 2011-04-26.

Automatic conversion script
Id: cif_fix_values 2281 2013-09-26 08:29:07Z andrius 

 Adding full bibliography for 4340685--4340689.cif.
;
_cod_original_sg_symbol_H-M C2/c
_cod_database_code 4340688

loop_
_symmetry_equiv_pos_as_xyz
'x, y, z'
'-x, y, -z+1/2'
'x+1/2, y+1/2, z'
'-x+1/2, y+1/2, -z+1/2'
'-x, -y, -z'
'x, -y, z-1/2'
'-x+1/2, -y+1/2, -z'
'x+1/2, -y+1/2, z-1/2'

loop_
_atom_site_label
_atom_site_type_symbol
_atom_site_fract_x
_atom_site_fract_y
_atom_site_fract_z
_atom_site_U_iso_or_equiv
_atom_site_adp_type
_atom_site_occupancy
_atom_site_symmetry_multiplicity
_atom_site_calc_flag
_atom_site_refinement_flags
_atom_site_disorder_assembly
_atom_site_disorder_group
Cd1 Cd 0.2500 0.2500 0.5000 0.01739(17) Uani 1 2 d S . .
Cl1 Cl 0.5367(14) 0.213(3) 0.357(2) 0.138(17) Uani 0.312(5) 1 d P . 1
Cl1' Cl 0.4909(7) -0.0807(17) 0.0277(11) 0.138(8) Uani 0.188(5) 1 d P . 2
N1 N 0.33152(14) 0.2999(3) 0.5281(2) 0.0214(8) Uani 1 1 d . . .
N2 N 0.22384(14) 0.4119(3) 0.5094(2) 0.0223(8) Uani 1 1 d . . .
O1 O 0.57562(12) 0.5225(3) 0.71688(19) 0.0322(8) Uani 1 1 d . . .
O2 O 0.64068(13) 0.5752(2) 0.86661(18) 0.0313(8) Uani 1 1 d . . .
O3 O 0.27514(14) 0.2784(3) 0.2668(2) 0.0384(9) Uani 1 1 d . . .
O4 O 0.20399(13) 0.1747(2) 0.26048(19) 0.0305(8) Uani 1 1 d . . .
O5 O 0.24026(13) 0.2762(3) 0.3721(2) 0.0332(8) Uani 1 1 d . . .
S1 S 0.23087(4) 0.26434(9) 0.28876(6) 0.0234(3) Uani 1 1 d . A .
C1 C 0.62596(18) 0.5492(4) 0.7333(3) 0.0294(11) Uani 1 1 d . . .
H1A H 0.6320 0.5762 0.6876 0.035 Uiso 1 1 calc R . .
H1B H 0.6465 0.4912 0.7493 0.035 Uiso 1 1 calc R . .
C2 C 0.63789(19) 0.6245(4) 0.7958(3) 0.0292(11) Uani 1 1 d . . .
H2A H 0.6690 0.6560 0.7992 0.035 Uiso 1 1 calc R . .
H2B H 0.6126 0.6751 0.7853 0.035 Uiso 1 1 calc R . .
C3 C 0.35360(17) 0.3020(4) 0.4724(3) 0.0272(11) Uani 1 1 d . . .
H3 H 0.3354 0.2850 0.4225 0.033 Uiso 1 1 calc R . .
C4 C 0.40227(18) 0.3283(4) 0.4862(3) 0.0314(11) Uani 1 1 d . . .
H4 H 0.4160 0.3291 0.4459 0.038 Uiso 1 1 calc R . .
C5 C 0.43090(18) 0.3536(4) 0.5602(3) 0.0296(11) Uani 1 1 d . . .
C6 C 0.40750(17) 0.3522(4) 0.6174(3) 0.0273(10) Uani 1 1 d . . .
H6 H 0.4248 0.3689 0.6677 0.033 Uiso 1 1 calc R . .
C7 C 0.35853(17) 0.3259(3) 0.5991(3) 0.0234(10) Uani 1 1 d . . .
H7 H 0.3436 0.3261 0.6380 0.028 Uiso 1 1 calc R . .
C8 C 0.55693(18) 0.4599(4) 0.6563(3) 0.0332(12) Uani 1 1 d . . .
C9 C 0.50650(17) 0.4407(4) 0.6379(3) 0.0292(11) Uani 1 1 d . . .
H9 H 0.4881 0.4703 0.6664 0.035 Uiso 1 1 calc R . .
C10 C 0.48363(19) 0.3778(4) 0.5772(3) 0.0375(13) Uani 1 1 d . . .
C11 C 0.5121(2) 0.3350(6) 0.5347(4) 0.0572(19) Uani 1 1 d . . .
H11 H 0.4972 0.2945 0.4931 0.069 Uiso 1 1 calc R . .
C12 C 0.5617(2) 0.3526(6) 0.5542(4) 0.062(2) Uani 1 1 d . . .
H12 H 0.5803 0.3217 0.5267 0.074 Uiso 1 1 calc R . .
C13 C 0.5845(2) 0.4157(5) 0.6141(4) 0.0500(17) Uani 1 1 d . . .
H13 H 0.6179 0.4284 0.6260 0.060 Uiso 1 1 calc R . .
C14 C 0.23851(18) 0.4675(3) 0.5724(3) 0.0255(10) Uani 1 1 d . . .
H14 H 0.2570 0.4378 0.6179 0.031 Uiso 1 1 calc R . .
C15 C 0.22764(18) 0.5670(3) 0.5738(3) 0.0270(10) Uani 1 1 d . . .
H15 H 0.2385 0.6021 0.6197 0.032 Uiso 1 1 calc R . .
C16 C 0.20065(16) 0.6155(3) 0.5072(3) 0.0223(10) Uani 1 1 d . . .
C17 C 0.1833(2) 0.5548(4) 0.4426(3) 0.0357(12) Uani 1 1 d . . .
H17 H 0.1632 0.5815 0.3971 0.043 Uiso 1 1 calc R . .
C18 C 0.1958(2) 0.4563(4) 0.4457(3) 0.0349(12) Uani 1 1 d . . .
H18 H 0.1841 0.4186 0.4013 0.042 Uiso 1 1 calc R . .
C19 C 0.65991(16) 0.6279(3) 0.9330(3) 0.0223(10) Uani 1 1 d . . .
C20 C 0.66888(17) 0.7287(3) 0.9354(3) 0.0225(10) Uani 1 1 d . . .
H20 H 0.6607 0.7649 0.8900 0.027 Uiso 1 1 calc R . .
C21 C 0.69005(17) 0.7768(3) 1.0055(3) 0.0203(9) Uani 1 1 d . . .
C22 C 0.70281(18) 0.7208(4) 1.0726(3) 0.0254(10) Uani 1 1 d . . .
H22 H 0.7176 0.7514 1.1196 0.030 Uiso 1 1 calc R . .
C23 C 0.69370(18) 0.6200(3) 1.0702(3) 0.0258(10) Uani 1 1 d . . .
H23 H 0.7023 0.5836 1.1156 0.031 Uiso 1 1 calc R . .
C24 C 0.67183(17) 0.5727(4) 1.0008(3) 0.0261(10) Uani 1 1 d . . .
H24 H 0.6652 0.5052 0.9995 0.031 Uiso 1 1 calc R . .
C25 C 0.19204(19) 0.3659(4) 0.2486(3) 0.0309(11) Uani 1 1 d . . .
C26 C 0.1417(8) 0.3587(16) 0.2256(17) 0.047(5) Uani 0.57(5) 1 d P A 1
H26 H 0.1264 0.2980 0.2265 0.057 Uiso 0.57(5) 1 calc PR A 1
C27 C 0.1141(6) 0.4432(13) 0.2010(18) 0.060(6) Uani 0.57(5) 1 d P A 1
H27 H 0.0802 0.4385 0.1812 0.072 Uiso 0.57(5) 1 calc PR A 1
C28 C 0.1368(10) 0.5354(16) 0.2055(17) 0.050(5) Uani 0.57(5) 1 d P A 1
C29 C 0.1873(19) 0.542(5) 0.236(2) 0.039(7) Uani 0.57(5) 1 d P A 1
H29 H 0.2028 0.6030 0.2409 0.047 Uiso 0.57(5) 1 calc PR A 1
C30 C 0.214(4) 0.457(10) 0.261(8) 0.036(9) Uani 0.57(5) 1 d P A 1
H30 H 0.2480 0.4621 0.2851 0.044 Uiso 0.57(5) 1 calc PR A 1
C31 C 0.1053(8) 0.6283(15) 0.179(2) 0.085(7) Uani 0.57(5) 1 d P A 1
H31A H 0.1254 0.6807 0.1696 0.127 Uiso 0.57(5) 1 calc PR A 1
H31B H 0.0915 0.6486 0.2190 0.127 Uiso 0.57(5) 1 calc PR A 1
H31C H 0.0794 0.6140 0.1333 0.127 Uiso 0.57(5) 1 calc PR A 1
C32 C 0.5000 0.186(3) 0.2500 0.120(9) Uani 0.624(11) 2 d SP . 1
C33 C 0.5000 0.085(2) 0.2500 0.101(7) Uani 0.624(11) 2 d SP . 1
H33 H 0.5146 0.0418 0.2922 0.122 Uiso 0.312(5) 1 d PR . 1
C34 C 0.4724(13) 0.067(3) 0.171(2) 0.099(10) Uani 0.312(5) 1 d P . 1
H34 H 0.4670 -0.0008 0.1559 0.118 Uiso 0.312(5) 1 d PR . 1
C35 C 0.4562(18) 0.148(4) 0.123(3) 0.084(13) Uani 0.312(5) 1 d P . 1
H35 H 0.4384 0.1269 0.0720 0.100 Uiso 0.312(5) 1 d PR . 1
C36 C 0.462(4) 0.249(9) 0.138(6) 0.08(2) Uani 0.312(5) 1 d P . 1
H36 H 0.4484 0.2954 0.0971 0.098 Uiso 0.312(5) 1 d PR . 1
C37 C 0.4883(13) 0.272(3) 0.215(2) 0.095(10) Uani 0.312(5) 1 d P . 1
H37 H 0.4941 0.3393 0.2323 0.114 Uiso 0.312(5) 1 d PR . 1
C32' C 0.482(2) -0.114(5) 0.108(4) 0.101(17) Uani 0.188(5) 1 d P . 2
C33' C 0.513(2) -0.180(4) 0.158(4) 0.099(16) Uani 0.188(5) 1 d P . 2
H33' H 0.5410 -0.2044 0.1442 0.119 Uiso 0.188(5) 1 d PR . 2
C34' C 0.505(3) -0.208(4) 0.227(4) 0.089(17) Uani 0.188(5) 1 d P . 2
H34' H 0.5282 -0.2519 0.2609 0.106 Uiso 0.188(5) 1 d PR . 2
C35' C 0.465(2) -0.171(5) 0.244(4) 0.101(18) Uani 0.188(5) 1 d P . 2
H35' H 0.4589 -0.1912 0.2913 0.121 Uiso 0.188(5) 1 d PR . 2
C36' C 0.433(2) -0.106(4) 0.194(3) 0.099(16) Uani 0.188(5) 1 d P . 2
H36' H 0.4049 -0.0819 0.2073 0.119 Uiso 0.188(5) 1 d PR . 2
C37' C 0.442(2) -0.076(4) 0.127(3) 0.091(15) Uani 0.188(5) 1 d P . 2
H37' H 0.4198 -0.0302 0.0935 0.109 Uiso 0.188(5) 1 d PR . 2
C28' C 0.1283(12) 0.517(2) 0.171(2) 0.052(7) Uani 0.43(5) 1 d P A 2
C27' C 0.1148(7) 0.419(2) 0.160(2) 0.053(7) Uani 0.43(5) 1 d P A 2
H27' H 0.0840 0.4031 0.1266 0.064 Uiso 0.43(5) 1 calc PR A 2
C31' C 0.0956(10) 0.605(2) 0.133(3) 0.079(9) Uani 0.43(5) 1 d P A 2
H31D H 0.0708 0.5827 0.0879 0.119 Uiso 0.43(5) 1 calc PR A 2
H31E H 0.1153 0.6549 0.1189 0.119 Uiso 0.43(5) 1 calc PR A 2
H31F H 0.0803 0.6324 0.1688 0.119 Uiso 0.43(5) 1 calc PR A 2
C26' C 0.1460(10) 0.344(2) 0.1966(19) 0.039(5) Uani 0.43(5) 1 d P A 2
H26' H 0.1362 0.2788 0.1869 0.047 Uiso 0.43(5) 1 calc PR A 2
C29' C 0.174(2) 0.539(6) 0.219(4) 0.044(13) Uani 0.43(5) 1 d P A 2
H29' H 0.1836 0.6049 0.2293 0.052 Uiso 0.43(5) 1 calc PR A 2
C30' C 0.206(5) 0.464(14) 0.252(10) 0.038(17) Uani 0.43(5) 1 d P A 2
H30' H 0.2389 0.4802 0.2773 0.045 Uiso 0.43(5) 1 calc PR A 2

loop_
_atom_site_aniso_label
_atom_site_aniso_U_11
_atom_site_aniso_U_22
_atom_site_aniso_U_33
_atom_site_aniso_U_23
_atom_site_aniso_U_13
_atom_site_aniso_U_12
Cd1 0.0170(3) 0.0150(3) 0.0176(3) -0.00032(17) 0.00126(18) -0.00003(17)
Cl1 0.114(16) 0.18(4) 0.119(16) -0.04(2) 0.034(13) -0.04(2)
Cl1' 0.114(13) 0.182(19) 0.119(13) -0.044(13) 0.034(10) -0.036(12)
N1 0.0220(19) 0.0166(19) 0.024(2) -0.0021(16) 0.0043(16) 0.0000(16)
N2 0.024(2) 0.0174(19) 0.023(2) 0.0013(16) 0.0027(16) 0.0021(16)
O1 0.0246(17) 0.040(2) 0.0317(19) -0.0154(16) 0.0086(15) -0.0110(16)
O2 0.045(2) 0.0245(18) 0.0233(17) -0.0027(14) 0.0083(15) -0.0128(16)
O3 0.032(2) 0.046(2) 0.041(2) 0.0044(18) 0.0165(17) -0.0017(18)
O4 0.038(2) 0.0263(18) 0.0239(17) 0.0026(14) 0.0040(15) -0.0048(16)
O5 0.036(2) 0.041(2) 0.0203(17) 0.0026(15) 0.0047(15) -0.0031(17)
S1 0.0238(6) 0.0289(6) 0.0162(6) 0.0026(4) 0.0041(5) -0.0030(5)
C1 0.025(2) 0.037(3) 0.026(2) -0.004(2) 0.006(2) -0.012(2)
C2 0.034(3) 0.030(3) 0.022(2) 0.000(2) 0.005(2) -0.011(2)
C3 0.027(2) 0.027(3) 0.027(2) -0.008(2) 0.006(2) -0.004(2)
C4 0.030(3) 0.037(3) 0.029(3) -0.013(2) 0.011(2) -0.007(2)
C5 0.026(3) 0.029(3) 0.033(3) -0.011(2) 0.009(2) -0.008(2)
C6 0.023(2) 0.031(3) 0.026(2) -0.008(2) 0.0052(19) -0.005(2)
C7 0.026(2) 0.022(2) 0.023(2) -0.0009(19) 0.0086(19) 0.000(2)
C8 0.027(3) 0.044(3) 0.028(3) -0.012(2) 0.008(2) -0.013(2)
C9 0.023(2) 0.039(3) 0.027(3) -0.012(2) 0.010(2) -0.007(2)
C10 0.028(3) 0.051(3) 0.036(3) -0.018(3) 0.013(2) -0.012(3)
C11 0.035(3) 0.085(5) 0.054(4) -0.046(4) 0.018(3) -0.023(3)
C12 0.034(3) 0.097(6) 0.060(4) -0.050(4) 0.023(3) -0.020(3)
C13 0.028(3) 0.077(5) 0.051(4) -0.033(3) 0.020(3) -0.021(3)
C14 0.032(3) 0.024(2) 0.019(2) 0.0023(19) 0.0062(19) 0.004(2)
C15 0.037(3) 0.022(2) 0.020(2) -0.0034(19) 0.005(2) 0.003(2)
C16 0.024(2) 0.022(2) 0.021(2) -0.0009(18) 0.0071(19) 0.0026(19)
C17 0.051(3) 0.026(3) 0.023(3) 0.002(2) 0.000(2) 0.009(2)
C18 0.045(3) 0.026(3) 0.026(3) -0.005(2) -0.001(2) 0.006(2)
C19 0.023(2) 0.022(2) 0.022(2) -0.0029(18) 0.0072(18) -0.0050(19)
C20 0.026(2) 0.022(2) 0.019(2) 0.0020(18) 0.0061(19) -0.0027(19)
C21 0.022(2) 0.020(2) 0.020(2) -0.0004(18) 0.0074(18) -0.0017(19)
C22 0.033(3) 0.025(2) 0.019(2) -0.0018(19) 0.009(2) -0.006(2)
C23 0.033(3) 0.022(2) 0.023(2) 0.0044(19) 0.010(2) -0.002(2)
C24 0.029(3) 0.020(2) 0.030(3) 0.002(2) 0.011(2) -0.002(2)
C25 0.036(3) 0.029(3) 0.028(3) 0.006(2) 0.010(2) -0.003(2)
C26 0.044(8) 0.036(9) 0.054(13) 0.011(9) 0.005(9) 0.002(6)
C27 0.051(8) 0.047(9) 0.067(15) 0.003(9) -0.005(8) 0.011(6)
C28 0.059(12) 0.034(8) 0.046(12) 0.011(8) -0.004(11) 0.008(8)
C29 0.05(2) 0.034(11) 0.036(16) 0.008(12) 0.019(15) 0.001(14)
C30 0.04(2) 0.028(19) 0.04(2) 0.009(14) 0.012(19) 0.00(2)
C31 0.094(13) 0.058(10) 0.078(16) 0.013(11) -0.010(12) 0.016(9)
C32 0.11(2) 0.13(3) 0.13(2) 0.000 0.046(18) 0.000
C33 0.101(18) 0.10(2) 0.102(19) 0.000 0.036(15) 0.000
C34 0.10(2) 0.10(3) 0.10(2) 0.00(2) 0.04(2) 0.00(2)
C35 0.08(2) 0.10(4) 0.09(3) 0.00(2) 0.04(2) 0.00(2)
C36 0.08(4) 0.10(5) 0.09(4) 0.02(3) 0.05(4) 0.00(3)
C37 0.09(3) 0.10(2) 0.11(3) 0.00(2) 0.05(2) 0.00(2)
C32' 0.10(4) 0.10(4) 0.10(4) 0.00(3) 0.03(3) -0.01(3)
C33' 0.10(4) 0.10(4) 0.10(4) 0.00(3) 0.03(3) 0.00(3)
C34' 0.09(4) 0.08(4) 0.09(5) 0.00(3) 0.03(4) -0.01(4)
C35' 0.10(5) 0.10(5) 0.10(5) 0.00(4) 0.03(4) -0.01(4)
C36' 0.10(4) 0.10(4) 0.10(4) 0.00(3) 0.03(3) 0.00(3)
C37' 0.09(4) 0.09(4) 0.09(4) -0.01(3) 0.03(3) 0.01(3)
C28' 0.053(13) 0.046(14) 0.052(16) 0.018(12) 0.007(13) 0.012(10)
C27' 0.051(10) 0.047(12) 0.051(15) 0.010(11) 0.001(9) 0.010(8)
C31' 0.083(16) 0.063(15) 0.08(2) 0.026(15) 0.007(15) 0.018(12)
C26' 0.041(9) 0.035(10) 0.040(14) 0.011(10) 0.009(10) 0.008(7)
C29' 0.05(3) 0.032(14) 0.05(3) 0.014(18) 0.01(2) 0.00(2)
C30' 0.04(4) 0.03(3) 0.04(3) 0.008(19) 0.01(3) 0.00(2)

loop_
_atom_type_symbol
_atom_type_description
_atom_type_scat_dispersion_real
_atom_type_scat_dispersion_imag
_atom_type_scat_source
C C 0.0033 0.0016 'International Tables Vol C Tables 4.2.6.8 and 6.1.1.4'
H H 0.0000 0.0000 'International Tables Vol C Tables 4.2.6.8 and 6.1.1.4'
N N 0.0061 0.0033 'International Tables Vol C Tables 4.2.6.8 and 6.1.1.4'
O O 0.0106 0.0060 'International Tables Vol C Tables 4.2.6.8 and 6.1.1.4'
S S 0.1246 0.1234 'International Tables Vol C Tables 4.2.6.8 and 6.1.1.4'
Cl Cl 0.1484 0.1585 'International Tables Vol C Tables 4.2.6.8 and 6.1.1.4'
Cd Cd -0.8075 1.2024 'International Tables Vol C Tables 4.2.6.8 and 6.1.1.4'

loop_
_geom_angle_atom_site_label_1
_geom_angle_atom_site_label_2
_geom_angle_atom_site_label_3
_geom_angle
_geom_angle_site_symmetry_1
_geom_angle_site_symmetry_3
O5 Cd1 O5 180.00(3) 7_556 .
O5 Cd1 N1 89.38(13) 7_556 7_556
O5 Cd1 N1 90.62(13) . 7_556
O5 Cd1 N1 90.62(13) 7_556 .
O5 Cd1 N1 89.38(13) . .
N1 Cd1 N1 180.00(18) 7_556 .
O5 Cd1 N2 89.15(13) 7_556 7_556
O5 Cd1 N2 90.85(13) . 7_556
N1 Cd1 N2 91.90(13) 7_556 7_556
N1 Cd1 N2 88.10(13) . 7_556
O5 Cd1 N2 90.85(13) 7_556 .
O5 Cd1 N2 89.15(13) . .
N1 Cd1 N2 88.10(13) 7_556 .
N1 Cd1 N2 91.90(13) . .
N2 Cd1 N2 180.000(1) 7_556 .
C35 Cl1 C37 143(5) 2_655 2_655
C35 Cl1 C32 101(4) 2_655 .
C37 Cl1 C32 42.0(18) 2_655 .
C35 Cl1 C34 36(4) 2_655 2_655
C37 Cl1 C34 107(2) 2_655 2_655
C32 Cl1 C34 65.0(17) . 2_655
C7 N1 C3 117.3(4) . .
C7 N1 Cd1 122.5(3) . .
C3 N1 Cd1 120.1(3) . .
C14 N2 C18 116.7(4) . .
C14 N2 Cd1 124.5(3) . .
C18 N2 Cd1 118.5(3) . .
C8 O1 C1 116.9(4) . .
C19 O2 C2 117.0(4) . .
S1 O5 Cd1 164.5(2) . .
O4 S1 O3 115.2(2) . .
O4 S1 O5 112.0(2) . .
O3 S1 O5 111.5(2) . .
O4 S1 C25 107.5(2) . .
O3 S1 C25 105.9(2) . .
O5 S1 C25 103.9(2) . .
O1 C1 C2 108.7(4) . .
O1 C1 H1A 110.0 . .
C2 C1 H1A 110.0 . .
O1 C1 H1B 110.0 . .
C2 C1 H1B 110.0 . .
H1A C1 H1B 108.3 . .
O2 C2 C1 108.1(4) . .
O2 C2 H2A 110.1 . .
C1 C2 H2A 110.1 . .
O2 C2 H2B 110.1 . .
C1 C2 H2B 110.1 . .
H2A C2 H2B 108.4 . .
N1 C3 C4 122.6(4) . .
N1 C3 H3 118.7 . .
C4 C3 H3 118.7 . .
C3 C4 C5 120.4(5) . .
C3 C4 H4 119.8 . .
C5 C4 H4 119.8 . .
C6 C5 C4 116.5(4) . .
C6 C5 C10 122.0(4) . .
C4 C5 C10 121.5(4) . .
C7 C6 C5 119.9(4) . .
C7 C6 H6 120.1 . .
C5 C6 H6 120.1 . .
N1 C7 C6 123.3(4) . .
N1 C7 H7 118.3 . .
C6 C7 H7 118.3 . .
O1 C8 C13 124.4(5) . .
O1 C8 C9 115.7(4) . .
C13 C8 C9 119.9(5) . .
C10 C9 C8 120.5(4) . .
C10 C9 H9 119.7 . .
C8 C9 H9 119.7 . .
C9 C10 C11 118.6(5) . .
C9 C10 C5 120.5(4) . .
C11 C10 C5 120.9(5) . .
C12 C11 C10 120.5(5) . .
C12 C11 H11 119.7 . .
C10 C11 H11 119.7 . .
C11 C12 C13 121.0(5) . .
C11 C12 H12 119.5 . .
C13 C12 H12 119.5 . .
C12 C13 C8 119.4(5) . .
C12 C13 H13 120.3 . .
C8 C13 H13 120.3 . .
N2 C14 C15 123.3(4) . .
N2 C14 H14 118.3 . .
C15 C14 H14 118.3 . .
C14 C15 C16 120.7(4) . .
C14 C15 H15 119.6 . .
C16 C15 H15 119.6 . .
C15 C16 C17 115.0(4) . .
C15 C16 C21 122.4(4) . 8_465
C17 C16 C21 122.5(4) . 8_465
C18 C17 C16 120.8(5) . .
C18 C17 H17 119.6 . .
C16 C17 H17 119.6 . .
N2 C18 C17 123.3(5) . .
N2 C18 H18 118.4 . .
C17 C18 H18 118.4 . .
O2 C19 C20 124.2(4) . .
O2 C19 C24 115.6(4) . .
C20 C19 C24 120.2(4) . .
C19 C20 C21 120.8(4) . .
C19 C20 H20 119.6 . .
C21 C20 H20 119.6 . .
C22 C21 C20 118.6(4) . .
C22 C21 C16 121.0(4) . 8_566
C20 C21 C16 120.3(4) . 8_566
C23 C22 C21 120.6(4) . .
C23 C22 H22 119.7 . .
C21 C22 H22 119.7 . .
C22 C23 C24 120.7(4) . .
C22 C23 H23 119.6 . .
C24 C23 H23 119.6 . .
C23 C24 C19 119.1(4) . .
C23 C24 H24 120.5 . .
C19 C24 H24 120.5 . .
C26 C25 C30 120(4) . .
C26 C25 C30' 110(5) . .
C30 C25 C30' 11(9) . .
C26 C25 C26' 25.2(8) . .
C30 C25 C26' 126(4) . .
C30' C25 C26' 116(5) . .
C26 C25 S1 122.5(10) . .
C30 C25 S1 115(4) . .
C30' C25 S1 126(5) . .
C26' C25 S1 117.6(12) . .
C25 C26 C27 118.8(17) . .
C25 C26 H26 120.6 . .
C27 C26 H26 120.6 . .
C26 C27 C28 120.6(17) . .
C26 C27 H27 119.7 . .
C28 C27 H27 119.7 . .
C29 C28 C27 119(3) . .
C29 C28 C31 121(3) . .
C27 C28 C31 120(2) . .
C30 C29 C28 120(7) . .
C30 C29 H29 120.0 . .
C28 C29 H29 120.0 . .
C29 C30 C25 120(8) . .
C29 C30 H30 119.9 . .
C25 C30 H30 119.9 . .
C37 C32 C37 56(4) . 2_655
C37 C32 C33 152(2) . .
C37 C32 C33 152(2) 2_655 .
C37 C32 Cl1 107(3) . .
C37 C32 Cl1 51(2) 2_655 .
C33 C32 Cl1 100.8(18) . .
C37 C32 Cl1 51(2) . 2_655
C37 C32 Cl1 107(3) 2_655 2_655
C33 C32 Cl1 100.8(18) . 2_655
Cl1 C32 Cl1 158(4) . 2_655
C32 C33 C34 100(2) . .
C32 C33 C34 100(2) . 2_655
C34 C33 C34 161(4) . 2_655
C32 C33 H33 127.9 . .
C34 C33 H33 132.4 . .
C34 C33 H33 28.2 2_655 .
C35 C34 C33 118(4) . .
C35 C34 Cl1 24(2) . 2_655
C33 C34 Cl1 94(3) . 2_655
C35 C34 H34 125.6 . .
C33 C34 H34 116.0 . .
Cl1 C34 H34 149.6 2_655 .
Cl1 C35 C34 120(5) 2_655 .
Cl1 C35 C36 11(7) 2_655 .
C34 C35 C36 131(7) . .
Cl1 C35 H35 129.5 2_655 .
C34 C35 H35 110.7 . .
C36 C35 H35 118.7 . .
Cl1 C36 C35 21(10) 2_655 .
Cl1 C36 C37 92(10) 2_655 .
C35 C36 C37 114(9) . .
Cl1 C36 H36 140.5 2_655 .
C35 C36 H36 119.2 . .
C37 C36 H36 127.1 . .
C37 C37 C32 62(2) 2_655 .
C37 C37 C36 168(5) 2_655 .
C32 C37 C36 106(5) . .
C37 C37 Cl1 148.9(19) 2_655 2_655
C32 C37 Cl1 87(2) . 2_655
C36 C37 Cl1 19(5) . 2_655
C37 C37 H37 71.7 2_655 .
C32 C37 H37 133.5 . .
C36 C37 H37 120.7 . .
Cl1 C37 H37 139.5 2_655 .
C37' C32' C33' 120(6) . .
C37' C32' Cl1' 119(5) . .
C33' C32' Cl1' 121(5) . .
C32' C33' C34' 121(6) . .
C32' C33' C35' 127(5) . 2_655
C34' C33' C35' 35(3) . 2_655
C32' C33' H33' 119.0 . .
C34' C33' H33' 119.9 . .
C35' C33' H33' 102.3 2_655 .
C34' C34' C35' 89(10) 2_655 2_655
C34' C34' C35' 46(6) 2_655 .
C35' C34' C35' 110(8) 2_655 .
C34' C34' C33' 162(6) 2_655 .
C35' C34' C33' 90(6) 2_655 .
C35' C34' C33' 119(7) . .
C34' C34' H34' 76.3 2_655 .
C35' C34' H34' 69.8 2_655 .
C35' C34' H34' 121.4 . .
C33' C34' H34' 120.0 . .
C34' C35' C34' 46(7) 2_655 .
C34' C35' C36' 163(8) 2_655 .
C34' C35' C36' 120(6) . .
C34' C35' C33' 54(5) 2_655 2_655
C34' C35' C33' 98(6) . 2_655
C36' C35' C33' 134(6) . 2_655
C34' C35' C35' 42(5) 2_655 2_655
C34' C35' C35' 29(4) . 2_655
C36' C35' C35' 121(5) . 2_655
C33' C35' C35' 81(5) 2_655 2_655
C34' C35' H35' 74.4 2_655 .
C34' C35' H35' 119.2 . .
C36' C35' H35' 120.7 . .
C33' C35' H35' 32.8 2_655 .
C35' C35' H35' 110.8 2_655 .
C37' C36' C35' 121(6) . .
C37' C36' H36' 120.3 . .
C35' C36' H36' 118.8 . .
C32' C37' C36' 119(6) . .
C32' C37' H34 90.0 . .
C36' C37' H34 95.2 . .
C32' C37' H37' 121.3 . .
C36' C37' H37' 119.5 . .
H34 C37' H37' 86.2 . .
C27' C28' C29' 118(4) . .
C27' C28' C31' 125(2) . .
C29' C28' C31' 117(4) . .
C28' C27' C26' 121(2) . .
C28' C27' H27' 119.3 . .
C26' C27' H27' 119.3 . .
C28' C31' H31D 109.5 . .
C28' C31' H31E 109.5 . .
H31D C31' H31E 109.5 . .
C28' C31' H31F 109.5 . .
H31D C31' H31F 109.5 . .
H31E C31' H31F 109.5 . .
C27' C26' C25 121(2) . .
C27' C26' H26' 119.5 . .
C25 C26' H26' 119.5 . .
C28' C29' C30' 120(9) . .
C28' C29' H29' 119.9 . .
C30' C29' H29' 119.9 . .
C29' C30' C25 122(10) . .
C29' C30' H30' 118.8 . .
C25 C30' H30' 118.8 . .

loop_
_geom_bond_atom_site_label_1
_geom_bond_atom_site_label_2
_geom_bond_distance
_geom_bond_site_symmetry_2
Cd1 O5 2.290(3) 7_556
Cd1 O5 2.290(3) .
Cd1 N1 2.328(4) 7_556
Cd1 N1 2.328(4) .
Cd1 N2 2.333(4) 7_556
Cd1 N2 2.333(4) .
Cl1 C35 0.95(4) 2_655
Cl1 C37 1.52(6) 2_655
Cl1 C32 1.96(4) .
Cl1 C34 2.03(5) 2_655
Cl1' C32' 1.63(6) .
N1 C7 1.340(6) .
N1 C3 1.346(6) .
N2 C14 1.330(6) .
N2 C18 1.340(6) .
O1 C8 1.366(6) .
O1 C1 1.424(6) .
O2 C19 1.369(5) .
O2 C2 1.432(6) .
O3 S1 1.447(4) .
O4 S1 1.443(4) .
O5 S1 1.470(4) .
S1 C25 1.778(5) .
C1 C2 1.489(7) .
C1 H1A 0.9700 .
C1 H1B 0.9700 .
C2 H2A 0.9700 .
C2 H2B 0.9700 .
C3 C4 1.382(7) .
C3 H3 0.9300 .
C4 C5 1.396(7) .
C4 H4 0.9300 .
C5 C6 1.395(7) .
C5 C10 1.479(7) .
C6 C7 1.383(7) .
C6 H6 0.9300 .
C7 H7 0.9300 .
C8 C13 1.387(7) .
C8 C9 1.401(7) .
C9 C10 1.393(7) .
C9 H9 0.9300 .
C10 C11 1.401(8) .
C11 C12 1.375(8) .
C11 H11 0.9300 .
C12 C13 1.384(8) .
C12 H12 0.9300 .
C13 H13 0.9300 .
C14 C15 1.381(7) .
C14 H14 0.9300 .
C15 C16 1.391(6) .
C15 H15 0.9300 .
C16 C17 1.398(7) .
C16 C21 1.484(6) 8_465
C17 C18 1.373(7) .
C17 H17 0.9300 .
C18 H18 0.9300 .
C19 C20 1.383(6) .
C19 C24 1.396(6) .
C20 C21 1.398(7) .
C20 H20 0.9300 .
C21 C22 1.391(7) .
C21 C16 1.484(6) 8_566
C22 C23 1.384(7) .
C22 H22 0.9300 .
C23 C24 1.388(7) .
C23 H23 0.9300 .
C24 H24 0.9300 .
C25 C26 1.38(2) .
C25 C30 1.38(14) .
C25 C30' 1.39(19) .
C25 C26' 1.40(3) .
C26 C27 1.38(3) .
C26 H26 0.9300 .
C27 C28 1.39(3) .
C27 H27 0.9300 .
C28 C29 1.39(5) .
C28 C31 1.53(3) .
C29 C30 1.37(13) .
C29 H29 0.9300 .
C30 H30 0.9300 .
C31 H31A 0.9600 .
C31 H31B 0.9600 .
C31 H31C 0.9600 .
C32 C37 1.31(4) .
C32 C37 1.31(4) 2_655
C32 C33 1.36(4) .
C32 Cl1 1.96(4) 2_655
C33 C34 1.44(4) .
C33 C34 1.44(4) 2_655
C33 H33 0.9600 .
C34 C35 1.39(6) .
C34 Cl1 2.03(5) 2_655
C34 H34 0.9599 .
C35 Cl1 0.95(4) 2_655
C35 C36 1.39(15) .
C35 H35 0.9600 .
C36 Cl1 0.49(14) 2_655
C36 C37 1.42(14) .
C36 H36 0.9601 .
C37 C37 1.24(8) 2_655
C37 Cl1 1.52(6) 2_655
C37 H37 0.9600 .
C32' C37' 1.38(7) .
C32' C33' 1.38(8) .
C33' C34' 1.39(8) .
C33' C35' 1.71(9) 2_655
C33' H33' 0.9600 .
C34' C34' 0.99(11) 2_655
C34' C35' 0.99(8) 2_655
C34' C35' 1.39(9) .
C34' H34' 0.9600 .
C35' C34' 0.99(8) 2_655
C35' C36' 1.39(8) .
C35' C33' 1.71(9) 2_655
C35' C35' 1.96(13) 2_655
C35' H35' 0.9601 .
C36' C37' 1.39(7) .
C36' H36' 0.9602 .
C37' H34 1.2631 .
C37' H37' 0.9600 .
C28' C27' 1.37(4) .
C28' C29' 1.38(5) .
C28' C31' 1.54(3) .
C27' C26' 1.38(3) .
C27' H27' 0.9300 .
C31' H31D 0.9600 .
C31' H31E 0.9600 .
C31' H31F 0.9600 .
C26' H26' 0.9300 .
C29' C30' 1.38(15) .
C29' H29' 0.9300 .
C30' H30' 0.9300 .

loop_
_geom_torsion_atom_site_label_1
_geom_torsion_atom_site_label_2
_geom_torsion_atom_site_label_3
_geom_torsion_atom_site_label_4
_geom_torsion
_geom_torsion_site_symmetry_1
_geom_torsion_site_symmetry_4
O5 Cd1 N1 C7 -16.6(4) 7_556 .
O5 Cd1 N1 C7 163.4(4) . .
N1 Cd1 N1 C7 121(100) 7_556 .
N2 Cd1 N1 C7 -105.7(3) 7_556 .
N2 Cd1 N1 C7 74.3(3) . .
O5 Cd1 N1 C3 162.2(3) 7_556 .
O5 Cd1 N1 C3 -17.8(3) . .
N1 Cd1 N1 C3 -60(100) 7_556 .
N2 Cd1 N1 C3 73.1(3) 7_556 .
N2 Cd1 N1 C3 -106.9(3) . .
O5 Cd1 N2 C14 30.4(4) 7_556 .
O5 Cd1 N2 C14 -149.6(4) . .
N1 Cd1 N2 C14 119.7(4) 7_556 .
N1 Cd1 N2 C14 -60.3(4) . .
N2 Cd1 N2 C14 -73(9) 7_556 .
O5 Cd1 N2 C18 -156.2(4) 7_556 .
O5 Cd1 N2 C18 23.8(4) . .
N1 Cd1 N2 C18 -66.8(4) 7_556 .
N1 Cd1 N2 C18 113.2(4) . .
N2 Cd1 N2 C18 100(9) 7_556 .
O5 Cd1 O5 S1 122(20) 7_556 .
N1 Cd1 O5 S1 -60.5(9) 7_556 .
N1 Cd1 O5 S1 119.5(9) . .
N2 Cd1 O5 S1 31.4(9) 7_556 .
N2 Cd1 O5 S1 -148.6(9) . .
Cd1 O5 S1 O4 17.6(10) . .
Cd1 O5 S1 O3 -113.1(9) . .
Cd1 O5 S1 C25 133.3(9) . .
C8 O1 C1 C2 174.7(4) . .
C19 O2 C2 C1 168.5(4) . .
O1 C1 C2 O2 74.1(5) . .
C7 N1 C3 C4 0.8(7) . .
Cd1 N1 C3 C4 -178.1(4) . .
N1 C3 C4 C5 0.4(8) . .
C3 C4 C5 C6 -1.0(8) . .
C3 C4 C5 C10 177.3(5) . .
C4 C5 C6 C7 0.5(7) . .
C10 C5 C6 C7 -177.8(5) . .
C3 N1 C7 C6 -1.3(7) . .
Cd1 N1 C7 C6 177.5(4) . .
C5 C6 C7 N1 0.7(7) . .
C1 O1 C8 C13 4.9(8) . .
C1 O1 C8 C9 -175.4(5) . .
O1 C8 C9 C10 -179.9(5) . .
C13 C8 C9 C10 -0.2(9) . .
C8 C9 C10 C11 -0.7(9) . .
C8 C9 C10 C5 176.9(5) . .
C6 C5 C10 C9 -29.2(8) . .
C4 C5 C10 C9 152.6(5) . .
C6 C5 C10 C11 148.3(6) . .
C4 C5 C10 C11 -29.8(9) . .
C9 C10 C11 C12 2.0(11) . .
C5 C10 C11 C12 -175.6(7) . .
C10 C11 C12 C13 -2.5(13) . .
C11 C12 C13 C8 1.6(12) . .
O1 C8 C13 C12 179.4(6) . .
C9 C8 C13 C12 -0.3(10) . .
C18 N2 C14 C15 -2.3(7) . .
Cd1 N2 C14 C15 171.2(4) . .
N2 C14 C15 C16 -0.9(8) . .
C14 C15 C16 C17 4.1(7) . .
C14 C15 C16 C21 -177.3(4) . 8_465
C15 C16 C17 C18 -4.3(8) . .
C21 C16 C17 C18 177.1(5) 8_465 .
C14 N2 C18 C17 2.1(8) . .
Cd1 N2 C18 C17 -171.8(4) . .
C16 C17 C18 N2 1.3(9) . .
C2 O2 C19 C20 11.3(7) . .
C2 O2 C19 C24 -167.0(4) . .
O2 C19 C20 C21 -178.0(4) . .
C24 C19 C20 C21 0.2(7) . .
C19 C20 C21 C22 1.2(7) . .
C19 C20 C21 C16 178.5(4) . 8_566
C20 C21 C22 C23 -1.4(7) . .
C16 C21 C22 C23 -178.6(4) 8_566 .
C21 C22 C23 C24 0.2(7) . .
C22 C23 C24 C19 1.2(7) . .
O2 C19 C24 C23 176.9(4) . .
C20 C19 C24 C23 -1.4(7) . .
O4 S1 C25 C26 25.6(16) . .
O3 S1 C25 C26 149.2(16) . .
O5 S1 C25 C26 -93.2(16) . .
O4 S1 C25 C30 -171(6) . .
O3 S1 C25 C30 -47(6) . .
O5 S1 C25 C30 70(6) . .
O4 S1 C25 C30' -170(9) . .
O3 S1 C25 C30' -46(9) . .
O5 S1 C25 C30' 72(9) . .
O4 S1 C25 C26' -3.0(15) . .
O3 S1 C25 C26' 120.6(15) . .
O5 S1 C25 C26' -121.9(15) . .
C30 C25 C26 C27 12(7) . .
C30' C25 C26 C27 8(8) . .
C26' C25 C26 C27 -99(5) . .
S1 C25 C26 C27 174.6(12) . .
C25 C26 C27 C28 -5(3) . .
C26 C27 C28 C29 -1(4) . .
C26 C27 C28 C31 -178.7(17) . .
C27 C28 C29 C30 1(8) . .
C31 C28 C29 C30 179(7) . .
C28 C29 C30 C25 5(14) . .
C26 C25 C30 C29 -12(14) . .
C30' C25 C30 C29 10(63) . .
C26' C25 C30 C29 18(15) . .
S1 C25 C30 C29 -176(8) . .
C35 Cl1 C32 C37 -179(4) 2_655 .
C37 Cl1 C32 C37 0(4) 2_655 .
C34 Cl1 C32 C37 -179.4(19) 2_655 .
C35 Cl1 C32 C37 -180(4) 2_655 2_655
C34 Cl1 C32 C37 -180(3) 2_655 2_655
C35 Cl1 C32 C33 1(4) 2_655 .
C37 Cl1 C32 C33 -180(2) 2_655 .
C34 Cl1 C32 C33 0.4(13) 2_655 .
C35 Cl1 C32 Cl1 -179(4) 2_655 2_655
C37 Cl1 C32 Cl1 0(2) 2_655 2_655
C34 Cl1 C32 Cl1 -179.6(13) 2_655 2_655
C37 C32 C33 C34 -1(3) . .
C37 C32 C33 C34 179(3) 2_655 .
Cl1 C32 C33 C34 179.5(17) . .
Cl1 C32 C33 C34 -0.5(17) 2_655 .
C37 C32 C33 C34 179(3) . 2_655
C37 C32 C33 C34 -1(3) 2_655 2_655
Cl1 C32 C33 C34 -0.5(17) . 2_655
Cl1 C32 C33 C34 179.5(17) 2_655 2_655
C32 C33 C34 C35 1(3) . .
C34 C33 C34 C35 -179(3) 2_655 .
C32 C33 C34 Cl1 0.5(16) . 2_655
C34 C33 C34 Cl1 -179.5(16) 2_655 2_655
C33 C34 C35 Cl1 0(6) . 2_655
C33 C34 C35 C36 0(8) . .
Cl1 C34 C35 C36 0(6) 2_655 .
C34 C35 C36 Cl1 -1(29) . 2_655
Cl1 C35 C36 C37 0(22) 2_655 .
C34 C35 C36 C37 -1(10) . .
C33 C32 C37 C37 180.00(2) . 2_655
Cl1 C32 C37 C37 0(3) . 2_655
Cl1 C32 C37 C37 179(4) 2_655 2_655
C37 C32 C37 C36 -180(6) 2_655 .
C33 C32 C37 C36 0(6) . .
Cl1 C32 C37 C36 180(4) . .
Cl1 C32 C37 C36 0(4) 2_655 .
C37 C32 C37 Cl1 -179(4) 2_655 2_655
C33 C32 C37 Cl1 1(4) . 2_655
Cl1 C32 C37 Cl1 -179.9(8) . 2_655
Cl1 C36 C37 C37 0(34) 2_655 2_655
C35 C36 C37 C37 0(29) . 2_655
Cl1 C36 C37 C32 1(14) 2_655 .
C35 C36 C37 C32 1(7) . .
C35 C36 C37 Cl1 0(8) . 2_655
C37' C32' C33' C34' 0(9) . .
Cl1' C32' C33' C34' 180(5) . .
C37' C32' C33' C35' -42(9) . 2_655
Cl1' C32' C33' C35' 137(6) . 2_655
C32' C33' C34' C34' -25(38) . 2_655
C35' C33' C34' C34' 86(33) 2_655 2_655
C32' C33' C34' C35' -111(8) . 2_655
C32' C33' C34' C35' 1(9) . .
C35' C33' C34' C35' 113(10) 2_655 .
C35' C34' C35' C34' -68(12) 2_655 2_655
C33' C34' C35' C34' -169(9) . 2_655
C34' C34' C35' C36' 168(9) 2_655 .
C35' C34' C35' C36' 100(6) 2_655 .
C33' C34' C35' C36' -1(9) . .
C34' C34' C35' C33' 15(6) 2_655 2_655
C35' C34' C35' C33' -53(9) 2_655 2_655
C33' C34' C35' C33' -154(6) . 2_655
C34' C34' C35' C35' 68(12) 2_655 2_655
C33' C34' C35' C35' -101(9) . 2_655
C34' C35' C36' C37' 30(30) 2_655 .
C34' C35' C36' C37' -1(9) . .
C33' C35' C36' C37' 141(6) 2_655 .
C35' C35' C36' C37' 33(8) 2_655 .
C33' C32' C37' C36' -2(9) . .
Cl1' C32' C37' C36' 179(4) . .
C35' C36' C37' C32' 2(9) . .
C29' C28' C27' C26' 1(5) . .
C31' C28' C27' C26' -179(2) . .
C28' C27' C26' C25 2(3) . .
C26 C25 C26' C27' 75(4) . .
C30 C25 C26' C27' -10(8) . .
C30' C25 C26' C27' -8(9) . .
S1 C25 C26' C27' -176.3(14) . .
C27' C28' C29' C30' 3(12) . .
C31' C28' C29' C30' -177(10) . .
C28' C29' C30' C25 -11(20) . .
C26 C25 C30' C29' -14(17) . .
C30 C25 C30' C29' -174(87) . .
C26' C25 C30' C29' 13(18) . .
S1 C25 C30' C29' 180(9) . .
